data_4518111
loop_
_publ_author_name
'Wagener, Tobias'
'Heusler, Arne'
'Nairoukh, Zackaria'
'Bergander, Klaus'
'Daniliuc, Constantin G.'
'Glorius, Frank'

_publ_section_title
;
 Accessing (Multi)Fluorinated Piperidines Using Heterogeneous
 Hydrogenation
;
_journal_name_full 'ACS Catalysis'
_journal_page_first 12052
_journal_page_last 12057
_journal_paper_doi 10.1021/acscatal.0c03278
_journal_year 2020
_chemical_formula_sum 'C12 H13 F4 N'
_chemical_formula_weight 247.23
_space_group_crystal_system orthorhombic
_space_group_IT_number 60
_space_group_name_Hall '-P 2n 2ab'
_space_group_name_H-M_alt 'P b c n'
_atom_sites_solution_hydrogens mixed
_audit_creation_method 'APEX3 v2016.1-0'
_cell_angle_alpha 90
_cell_angle_beta 90
_cell_angle_gamma 90
_cell_formula_units_Z 8
_cell_length_a 16.6845(4)
_cell_length_b 6.2599(2)
_cell_length_c 21.2252(5)
_cell_measurement_reflns_used 3690
_cell_measurement_temperature 100.(2)
_cell_measurement_theta_max 66.6586
_cell_measurement_theta_min 4.1657
_cell_volume 2216.83(10)
_computing_cell_refinement 'SAINT V8.37A (Bruker AXS Inc., 2015)'
_computing_data_collection 'APEX3 v2016.1-0 (Bruker AXS Inc., 2016)'
_computing_data_reduction 'SAINT V8.37A (Bruker AXS Inc., 2015)'
_computing_molecular_graphics 'APEX3 v2016.1-0 (Bruker AXS Inc., 2016)'
_computing_publication_material 'APEX3 v2016.1-0 (Bruker AXS Inc., 2016)'
_computing_structure_refinement 'SHELXL-2014/7 (Sheldrick, 2014)'
_computing_structure_solution 'SHELXL-2014/7 (Sheldrick, 2014)'
_diffrn_ambient_temperature 100.(2)
_diffrn_detector_area_resol_mean 8.3333
_diffrn_measured_fraction_theta_full 0.999
_diffrn_measured_fraction_theta_max 0.999
_diffrn_measurement_device_type 'Kappa CCD APEXII'
_diffrn_measurement_method 'phi / omega scans'
_diffrn_radiation_monochromator graphite
_diffrn_radiation_type CuK\a
_diffrn_radiation_wavelength 1.54178
_diffrn_reflns_av_R_equivalents 0.0443
_diffrn_reflns_av_unetI/netI 0.0257
_diffrn_reflns_limit_h_max 16
_diffrn_reflns_limit_h_min -19
_diffrn_reflns_limit_k_max 6
_diffrn_reflns_limit_k_min -7
_diffrn_reflns_limit_l_max 23
_diffrn_reflns_limit_l_min -25
_diffrn_reflns_number 14196
_diffrn_reflns_theta_full 66.65
_diffrn_reflns_theta_max 66.65
_diffrn_reflns_theta_min 4.17
_diffrn_source 'fine-focus sealed tube'
_diffrn_source_type 'fine-focus sealed tube'
_exptl_absorpt_coefficient_mu 1.174
_exptl_absorpt_correction_T_max 0.93
_exptl_absorpt_correction_T_min 0.78
_exptl_absorpt_correction_type multi-scan
_exptl_absorpt_process_details
;
Bruker AXS (2014). SADABS, Version 2014/5, Bruker AXS Inc., Madison, Wisconsin,
USA.
;
_exptl_crystal_colour colourless
_exptl_crystal_density_diffrn 1.482
_exptl_crystal_density_method 'not measured'
_exptl_crystal_description prism
_exptl_crystal_F_000 1024
_exptl_crystal_size_max 0.180
_exptl_crystal_size_mid 0.100
_exptl_crystal_size_min 0.060
_refine_diff_density_max 0.257
_refine_diff_density_min -0.240
_refine_ls_extinction_method none
_refine_ls_goodness_of_fit_ref 1.029
_refine_ls_hydrogen_treatment mixed
_refine_ls_matrix_type full
_refine_ls_number_parameters 168
_refine_ls_number_reflns 1962
_refine_ls_number_restraints 19
_refine_ls_restrained_S_all 1.028
_refine_ls_R_factor_all 0.0487
_refine_ls_R_factor_gt 0.0414
_refine_ls_shift/su_max 0.000
_refine_ls_shift/su_mean 0.000
_refine_ls_structure_factor_coef Fsqd
_refine_ls_weighting_details 'w=1/[\s^2^(Fo^2^)+(0.0713P)^2^+0.7190P] where P=(Fo^2^+2Fc^2^)/3'
_refine_ls_weighting_scheme calc
_refine_ls_wR_factor_gt 0.1105
_refine_ls_wR_factor_ref 0.1157
_reflns_number_gt 1671
_reflns_number_total 1962
_reflns_threshold_expression 'I > 2\s(I)'
_cod_data_source_file cs0c03278_si_002.cif
_cod_data_source_block glo9642
_cod_database_code 4518111

loop_
_space_group_symop_operation_xyz
'x, y, z'
'-x+1/2, -y+1/2, z+1/2'
'-x, y, -z+1/2'
'x+1/2, -y+1/2, -z'
'-x, -y, -z'
'x-1/2, y-1/2, -z-1/2'
'x, -y, z-1/2'
'-x-1/2, y-1/2, z'

loop_
_atom_site_type_symbol
_atom_site_label
_atom_site_fract_x
_atom_site_fract_y
_atom_site_fract_z
_atom_site_U_iso_or_equiv
_atom_site_adp_type
_atom_site_calc_flag
_atom_site_refinement_flags_adp
_atom_site_refinement_flags_occupancy
_atom_site_refinement_flags_posn
_atom_site_occupancy
_atom_site_disorder_assembly
_atom_site_disorder_group
N N1 0.30474(9) 0.8930(3) 0.15372(6) 0.0279(4) Uani d . . . 1.0 . .
H H1 0.2548(15) 0.829(4) 0.1612(10) 0.041(6) Uiso d . . . 1.0 . .
C C2 0.36997(10) 0.7477(3) 0.17114(8) 0.0223(4) Uani d . . . 1.0 . .
H H2 0.3688 0.6218 0.1421 0.027 Uiso calc U . R 1.0 . .
C C3 0.44980(10) 0.8644(3) 0.16256(8) 0.0262(4) Uani d . . . 1.0 . .
H H3A 0.4519 0.9894 0.1911 0.031 Uiso calc U . R 1.0 . .
H H3B 0.4945 0.7676 0.1737 0.031 Uiso calc U . R 1.0 . .
C C4 0.45939(11) 0.9389(3) 0.09434(8) 0.0305(4) Uani d . . . 1.0 . .
H H4A 0.5081 1.0284 0.0907 0.037 Uiso calc U . R 1.0 . .
H H4B 0.4663 0.8131 0.0666 0.037 Uiso calc U . R 1.0 . .
C C5 0.38744(12) 1.0657(3) 0.07294(8) 0.0315(4) Uani d . . D 1.0 . .
H H5 0.3914 1.092 0.0266 0.038 Uiso calc U P R 0.76(3) A 1
H H5A 0.3914 1.088 0.0264 0.038 Uiso calc U P R 0.24(3) A 2
F F1 0.3817(5) 1.2642(5) 0.10488(19) 0.0316(10) Uani d U P D 0.76(3) A 1
F F1A 0.413(2) 1.262(2) 0.1047(7) 0.052(4) Uani d U P D 0.24(3) A 2
C C6 0.31034(11) 0.9507(3) 0.08697(8) 0.0312(4) Uani d . . . 1.0 . .
H H6A 0.2645 1.0435 0.0756 0.037 Uiso calc U . R 1.0 . .
H H6B 0.3072 0.8197 0.061 0.037 Uiso calc U . R 1.0 . .
C C7 0.36220(9) 0.6687(3) 0.23812(7) 0.0213(4) Uani d . . . 1.0 . .
C C8 0.33134(10) 0.7961(3) 0.28602(7) 0.0228(4) Uani d . . . 1.0 . .
H H8 0.3107 0.9337 0.2764 0.027 Uiso calc U . R 1.0 . .
C C9 0.33057(9) 0.7235(3) 0.34792(8) 0.0231(4) Uani d . . . 1.0 . .
H H9 0.3096 0.8116 0.3804 0.028 Uiso calc U . R 1.0 . .
C C10 0.36040(9) 0.5230(3) 0.36221(8) 0.0226(4) Uani d . . . 1.0 . .
C C11 0.39061(10) 0.3919(3) 0.31468(8) 0.0244(4) Uani d . . . 1.0 . .
H H11 0.4107 0.2537 0.3243 0.029 Uiso calc U . R 1.0 . .
C C12 0.39093(10) 0.4663(3) 0.25303(8) 0.0236(4) Uani d . . . 1.0 . .
H H12 0.4112 0.3773 0.2204 0.028 Uiso calc U . R 1.0 . .
C C13 0.36292(10) 0.4468(3) 0.42904(8) 0.0271(4) Uani d . . . 1.0 . .
F F2 0.43225(8) 0.4911(2) 0.45752(5) 0.0504(4) Uani d . . . 1.0 . .
F F3 0.35427(7) 0.23427(18) 0.43380(5) 0.0388(3) Uani d . . . 1.0 . .
F F4 0.30519(8) 0.5319(2) 0.46433(5) 0.0511(4) Uani d . . . 1.0 . .

loop_
_atom_site_aniso_label
_atom_site_aniso_U_11
_atom_site_aniso_U_22
_atom_site_aniso_U_33
_atom_site_aniso_U_12
_atom_site_aniso_U_13
_atom_site_aniso_U_23
N1 0.0262(8) 0.0391(9) 0.0184(7) 0.0064(7) -0.0005(5) 0.0014(6)
C2 0.0247(8) 0.0234(9) 0.0188(8) 0.0021(6) 0.0003(6) -0.0024(6)
C3 0.0238(8) 0.0305(10) 0.0242(8) -0.0002(7) -0.0001(6) 0.0017(7)
C4 0.0317(9) 0.0342(11) 0.0255(9) -0.0069(7) 0.0053(7) -0.0002(7)
C5 0.0557(12) 0.0221(9) 0.0168(8) 0.0021(8) 0.0010(7) -0.0007(7)
F1 0.047(2) 0.0200(11) 0.0274(10) 0.0006(11) 0.0001(12) -0.0030(6)
F1A 0.080(11) 0.039(4) 0.035(4) 0.007(6) 0.012(6) -0.001(3)
C6 0.0366(9) 0.0374(11) 0.0197(8) 0.0101(8) -0.0032(7) 0.0005(7)
C7 0.0182(7) 0.0259(9) 0.0198(8) -0.0025(6) -0.0014(6) -0.0012(6)
C8 0.0229(8) 0.0226(9) 0.0230(8) 0.0024(6) -0.0002(6) 0.0003(7)
C9 0.0209(8) 0.0280(9) 0.0205(8) 0.0006(6) 0.0020(6) -0.0040(7)
C10 0.0193(7) 0.0284(9) 0.0202(8) -0.0027(7) -0.0004(6) 0.0008(7)
C11 0.0255(8) 0.0236(9) 0.0241(8) 0.0010(7) -0.0009(6) 0.0007(7)
C12 0.0256(8) 0.0251(9) 0.0200(8) 0.0004(7) 0.0011(6) -0.0040(7)
C13 0.0275(8) 0.0305(10) 0.0232(9) -0.0001(7) 0.0006(7) 0.0023(7)
F2 0.0480(7) 0.0722(9) 0.0309(6) -0.0226(6) -0.0182(5) 0.0172(6)
F3 0.0565(7) 0.0327(6) 0.0271(6) -0.0040(5) 0.0031(5) 0.0086(4)
F4 0.0646(8) 0.0645(9) 0.0240(6) 0.0304(7) 0.0171(5) 0.0107(5)

loop_
_atom_type_symbol
_atom_type_description
_atom_type_scat_dispersion_real
_atom_type_scat_dispersion_imag
_atom_type_scat_source
C C 0.0181 0.0091 'International Tables Vol C Tables 4.2.6.8 and 6.1.1.4'
H H 0.0000 0.0000 'International Tables Vol C Tables 4.2.6.8 and 6.1.1.4'
N N 0.0311 0.0180 'International Tables Vol C Tables 4.2.6.8 and 6.1.1.4'
F F 0.0727 0.0534 'International Tables Vol C Tables 4.2.6.8 and 6.1.1.4'

loop_
_geom_angle_atom_site_label_1
_geom_angle_atom_site_label_2
_geom_angle_atom_site_label_3
_geom_angle_site_symmetry_1
_geom_angle_site_symmetry_3
_geom_angle
_geom_angle_publ_flag
C6 N1 C2 . . 110.46(13) ?
C6 N1 H1 . . 109.0(13) ?
C2 N1 H1 . . 110.7(14) ?
N1 C2 C7 . . 112.13(13) ?
N1 C2 C3 . . 108.66(14) ?
C7 C2 C3 . . 110.07(13) ?
N1 C2 H2 . . 108.6 ?
C7 C2 H2 . . 108.6 ?
C3 C2 H2 . . 108.6 ?
C4 C3 C2 . . 110.45(14) ?
C4 C3 H3A . . 109.6 ?
C2 C3 H3A . . 109.6 ?
C4 C3 H3B . . 109.6 ?
C2 C3 H3B . . 109.6 ?
H3A C3 H3B . . 108.1 ?
C5 C4 C3 . . 111.22(15) ?
C5 C4 H4A . . 109.4 ?
C3 C4 H4A . . 109.4 ?
C5 C4 H4B . . 109.4 ?
C3 C4 H4B . . 109.4 ?
H4A C4 H4B . . 108.0 ?
F1 C5 C6 . . 105.5(3) ?
F1A C5 C6 . . 123.9(13) ?
F1 C5 C4 . . 111.7(3) ?
F1A C5 C4 . . 94.2(14) ?
C6 C5 C4 . . 111.66(15) ?
F1 C5 H5 . . 109.3 ?
C6 C5 H5 . . 109.3 ?
C4 C5 H5 . . 109.3 ?
F1A C5 H5A . . 108.6 ?
C6 C5 H5A . . 108.6 ?
C4 C5 H5A . . 108.6 ?
N1 C6 C5 . . 111.35(15) ?
N1 C6 H6A . . 109.4 ?
C5 C6 H6A . . 109.4 ?
N1 C6 H6B . . 109.4 ?
C5 C6 H6B . . 109.4 ?
H6A C6 H6B . . 108.0 ?
C12 C7 C8 . . 118.92(15) ?
C12 C7 C2 . . 118.86(14) ?
C8 C7 C2 . . 122.12(15) ?
C9 C8 C7 . . 120.43(16) ?
C9 C8 H8 . . 119.8 ?
C7 C8 H8 . . 119.8 ?
C10 C9 C8 . . 120.02(15) ?
C10 C9 H9 . . 120.0 ?
C8 C9 H9 . . 120.0 ?
C9 C10 C11 . . 120.33(16) ?
C9 C10 C13 . . 120.45(16) ?
C11 C10 C13 . . 119.19(16) ?
C12 C11 C10 . . 119.05(16) ?
C12 C11 H11 . . 120.5 ?
C10 C11 H11 . . 120.5 ?
C11 C12 C7 . . 121.23(15) ?
C11 C12 H12 . . 119.4 ?
C7 C12 H12 . . 119.4 ?
F4 C13 F2 . . 106.79(15) ?
F4 C13 F3 . . 106.06(15) ?
F2 C13 F3 . . 105.38(15) ?
F4 C13 C10 . . 112.66(15) ?
F2 C13 C10 . . 112.79(14) ?
F3 C13 C10 . . 112.60(15) ?

loop_
_geom_bond_atom_site_label_1
_geom_bond_atom_site_label_2
_geom_bond_site_symmetry_2
_geom_bond_distance
_geom_bond_publ_flag
N1 C6 . 1.465(2) ?
N1 C2 . 1.466(2) ?
N1 H1 . 0.94(2) ?
C2 C7 . 1.511(2) ?
C2 C3 . 1.530(2) ?
C2 H2 . 1.0 ?
C3 C4 . 1.530(2) ?
C3 H3A . 0.99 ?
C3 H3B . 0.99 ?
C4 C5 . 1.509(3) ?
C4 H4A . 0.99 ?
C4 H4B . 0.99 ?
C5 F1 . 1.419(4) ?
C5 F1A . 1.463(15) ?
C5 C6 . 1.504(3) ?
C5 H5 . 1.0 ?
C5 H5A . 1.0 ?
C6 H6A . 0.99 ?
C6 H6B . 0.99 ?
C7 C12 . 1.391(2) ?
C7 C8 . 1.391(2) ?
C8 C9 . 1.390(2) ?
C8 H8 . 0.95 ?
C9 C10 . 1.384(3) ?
C9 H9 . 0.95 ?
C10 C11 . 1.395(2) ?
C10 C13 . 1.497(2) ?
C11 C12 . 1.389(2) ?
C11 H11 . 0.95 ?
C12 H12 . 0.95 ?
C13 F4 . 1.331(2) ?
C13 F2 . 1.334(2) ?
C13 F3 . 1.342(2) ?

loop_
_geom_hbond_atom_site_label_D
_geom_hbond_atom_site_label_H
_geom_hbond_atom_site_label_A
_geom_hbond_site_symmetry_A
_geom_hbond_distance_DH
_geom_hbond_distance_HA
_geom_hbond_distance_DA
_geom_hbond_angle_DHA
_geom_hbond_publ_flag
N1 H1 F1 8_655 0.94(2) 2.60(2) 3.377(8) 140.0(17) ?
C2 H2 F1 1_545 1.0 2.38 3.343(3) 160.5 ?
C2 H2 F1A 1_545 1.0 2.5 3.427(16) 154.2 ?

loop_
_geom_torsion_atom_site_label_1
_geom_torsion_atom_site_label_2
_geom_torsion_atom_site_label_3
_geom_torsion_atom_site_label_4
_geom_torsion_site_symmetry_1
_geom_torsion_site_symmetry_2
_geom_torsion_site_symmetry_3
_geom_torsion_site_symmetry_4
_geom_torsion
_geom_torsion_publ_flag
C6 N1 C2 C7 . . . . -174.91(15) ?
C6 N1 C2 C3 . . . . 63.20(18) ?
N1 C2 C3 C4 . . . . -58.63(18) ?
C7 C2 C3 C4 . . . . 178.23(14) ?
C2 C3 C4 C5 . . . . 52.5(2) ?
C3 C4 C5 F1 . . . . 67.9(3) ?
C3 C4 C5 F1A . . . . 79.1(9) ?
C3 C4 C5 C6 . . . . -50.0(2) ?
C2 N1 C6 C5 . . . . -61.6(2) ?
F1 C5 C6 N1 . . . . -67.2(3) ?
F1A C5 C6 N1 . . . . -56.9(13) ?
C4 C5 C6 N1 . . . . 54.4(2) ?
N1 C2 C7 C12 . . . . 149.17(15) ?
C3 C2 C7 C12 . . . . -89.75(18) ?
N1 C2 C7 C8 . . . . -34.5(2) ?
C3 C2 C7 C8 . . . . 86.60(18) ?
C12 C7 C8 C9 . . . . 1.1(2) ?
C2 C7 C8 C9 . . . . -175.26(15) ?
C7 C8 C9 C10 . . . . -0.2(2) ?
C8 C9 C10 C11 . . . . -0.7(2) ?
C8 C9 C10 C13 . . . . 177.51(15) ?
C9 C10 C11 C12 . . . . 0.6(2) ?
C13 C10 C11 C12 . . . . -177.62(15) ?
C10 C11 C12 C7 . . . . 0.4(2) ?
C8 C7 C12 C11 . . . . -1.2(2) ?
C2 C7 C12 C11 . . . . 175.29(15) ?
C9 C10 C13 F4 . . . . 29.1(2) ?
C11 C10 C13 F4 . . . . -152.71(16) ?
C9 C10 C13 F2 . . . . -91.89(19) ?
C11 C10 C13 F2 . . . . 86.3(2) ?
C9 C10 C13 F3 . . . . 149.00(16) ?
C11 C10 C13 F3 . . . . -32.8(2) ?
